data_7153943
loop_
_publ_author_name
'Li, Fuying'
'Cheng, Kejun'
'Antoline, Joshua F. G.'
'Iyer, Malliga R.'
'Matyas, Gary R.'
'Torres, Oscar B.'
'Jalah, Rashmi'
'Beck, Zoltan'
'Alving, Carl R.'
'Parrish, Damon A.'
'Deschamps, Jeffrey R.'
'Jacobson, Arthur E.'
'Rice, Kenner C.'

_publ_section_title
;
 Synthesis and immunological effects of heroin vaccines.
;
_journal_issue 37
_journal_name_full 'Organic &amp; biomolecular chemistry'
_journal_page_first 7211
_journal_page_last 7232
_journal_paper_doi 10.1039/c4ob01053a
_journal_volume 12
_journal_year 2014
_chemical_formula_moiety 'C18 H23 N O2'
_chemical_formula_sum 'C18 H23 N O2'
_chemical_formula_weight 285.37
_chemical_name_systematic
; 
 ? 
;
_space_group_IT_number 19
_symmetry_cell_setting orthorhombic
_symmetry_space_group_name_Hall 'P 2ac 2ab'
_symmetry_space_group_name_H-M 'P 21 21 21'
_atom_sites_solution_hydrogens geom
_atom_sites_solution_primary direct
_atom_sites_solution_secondary difmap
_audit_creation_method SHELXL-97
_cell_angle_alpha 90.00
_cell_angle_beta 90.00
_cell_angle_gamma 90.00
_cell_formula_units_Z 4
_cell_length_a 6.8411(3)
_cell_length_b 12.9417(6)
_cell_length_c 16.7006(8)
_cell_measurement_reflns_used 8381
_cell_measurement_temperature 175(2)
_cell_measurement_theta_max 67.71
_cell_measurement_theta_min 2.65
_cell_volume 1478.60(12)
_computing_cell_refinement 'Bruker SMART v5.631 (Bruker, 2001)'
_computing_data_collection 'Bruker SMART v5.631 (Bruker, 2001)'
_computing_data_reduction
;
Bruker SAINT v6.45A (Bruker, 2002), Bruker XPREP v6.14 (Bruker, 2001)
;
_computing_molecular_graphics 'Bruker SHELXTL v6.14 (Bruker, 2000b)'
_computing_publication_material 'Bruker SHELXTL v6.14 (Bruker, 2000b)'
_computing_structure_refinement 'Bruker SHELXTL v6.14 (Bruker, 2000b)'
_computing_structure_solution 'Bruker SHELXTL v6.14 (Bruker, 2000b)'
_diffrn_ambient_temperature 175(2)
_diffrn_measured_fraction_theta_full 0.741
_diffrn_measured_fraction_theta_max 0.742
_diffrn_measurement_device_type 'Bruker Platinum-135 CCD'
_diffrn_measurement_method '\w scans'
_diffrn_radiation_monochromator 'helios mirros'
_diffrn_radiation_source 'rotating anode'
_diffrn_radiation_type CuK\a
_diffrn_radiation_wavelength 1.54178
_diffrn_reflns_av_R_equivalents 0.1088
_diffrn_reflns_av_sigmaI/netI 0.0454
_diffrn_reflns_limit_h_max 5
_diffrn_reflns_limit_h_min -8
_diffrn_reflns_limit_k_max 13
_diffrn_reflns_limit_k_min -13
_diffrn_reflns_limit_l_max 15
_diffrn_reflns_limit_l_min -13
_diffrn_reflns_number 4592
_diffrn_reflns_theta_full 67.85
_diffrn_reflns_theta_max 67.85
_diffrn_reflns_theta_min 4.32
_exptl_absorpt_coefficient_mu 0.653
_exptl_absorpt_correction_T_max 0.8767
_exptl_absorpt_correction_T_min 0.7656
_exptl_absorpt_correction_type multi-scan
_exptl_absorpt_process_details 'SADABS v2.10 (Bruker, 2000c)'
_exptl_crystal_colour colourless
_exptl_crystal_density_diffrn 1.282
_exptl_crystal_density_method 'not measured'
_exptl_crystal_description prisim
_exptl_crystal_F_000 616
_exptl_crystal_size_max 0.432
_exptl_crystal_size_mid 0.307
_exptl_crystal_size_min 0.207
_refine_diff_density_max 0.370
_refine_diff_density_min -0.433
_refine_diff_density_rms 0.122
_refine_ls_abs_structure_details 'Flack H D (1983), Acta Cryst. A39, 876-881'
_refine_ls_abs_structure_Flack 0.9(4)
_refine_ls_extinction_method none
_refine_ls_goodness_of_fit_ref 1.106
_refine_ls_hydrogen_treatment constr
_refine_ls_matrix_type full
_refine_ls_number_parameters 192
_refine_ls_number_reflns 1649
_refine_ls_number_restraints 0
_refine_ls_restrained_S_all 1.106
_refine_ls_R_factor_all 0.0541
_refine_ls_R_factor_gt 0.0540
_refine_ls_shift/su_max 0.002
_refine_ls_shift/su_mean 0.000
_refine_ls_structure_factor_coef Fsqd
_refine_ls_weighting_details 'calc w=1/[\s^2^(Fo^2^)+(0.0954P)^2^+0.3600P] where P=(Fo^2^+2Fc^2^)/3'
_refine_ls_weighting_scheme calc
_refine_ls_wR_factor_gt 0.1320
_refine_ls_wR_factor_ref 0.1320
_reflns_number_gt 1648
_reflns_number_total 1649
_reflns_threshold_expression I>2\s(I)
_cod_data_source_file c4ob01053a2.cif
_cod_data_source_block knih86
_cod_depositor_comments 'Adding full bibliography for 7153941--7153944.cif.'
_cod_database_code 7153943

loop_
_symmetry_equiv_pos_as_xyz
'x, y, z'
'x+1/2, -y+1/2, -z'
'-x, y+1/2, -z+1/2'
'-x+1/2, -y, z+1/2'

loop_
_atom_site_label
_atom_site_type_symbol
_atom_site_fract_x
_atom_site_fract_y
_atom_site_fract_z
_atom_site_U_iso_or_equiv
_atom_site_adp_type
_atom_site_occupancy
_atom_site_symmetry_multiplicity
_atom_site_calc_flag
_atom_site_refinement_flags
C1 C 1.0737(4) -0.2028(2) 0.92545(19) 0.0339(7) Uani 1 1 d .
H1A H 1.1815 -0.2470 0.9358 0.041 Uiso 1 1 calc R
C2 C 0.9394(4) -0.2278(2) 0.86653(18) 0.0361(7) Uani 1 1 d .
H2A H 0.9534 -0.2919 0.8394 0.043 Uiso 1 1 calc R
C3 C 0.7840(4) -0.1632(2) 0.8451(2) 0.0357(7) Uani 1 1 d .
H3A H 0.6968 -0.1801 0.8029 0.043 Uiso 1 1 calc R
C4 C 0.7651(4) -0.0734(2) 0.88911(18) 0.0297(7) Uani 1 1 d .
O5 O 0.6396(2) 0.00770(16) 0.87336(12) 0.0352(5) Uani 1 1 d .
C5 C 0.7045(4) 0.0964(2) 0.92301(17) 0.0266(6) Uani 1 1 d .
H5A H 0.5879 0.1279 0.9496 0.032 Uiso 1 1 calc R
C6 C 0.8044(3) 0.1783(2) 0.87111(17) 0.0249(6) Uani 1 1 d .
H6A H 0.8198 0.2415 0.9050 0.030 Uiso 1 1 calc R
C6A C 0.6841(4) 0.2092(2) 0.79827(17) 0.0293(6) Uani 1 1 d .
H6AA H 0.7561 0.2626 0.7677 0.035 Uiso 1 1 calc R
H6AB H 0.6677 0.1483 0.7631 0.035 Uiso 1 1 calc R
O6 O 0.4966(2) 0.24829(15) 0.81905(11) 0.0303(5) Uani 1 1 d .
H6B H 0.4379 0.2673 0.7774 0.045 Uiso 1 1 calc R
C7 C 1.0102(3) 0.1429(2) 0.84731(18) 0.0298(7) Uani 1 1 d .
H7A H 1.0696 0.1959 0.8121 0.036 Uiso 1 1 calc R
H7B H 0.9999 0.0780 0.8162 0.036 Uiso 1 1 calc R
C8 C 1.1453(4) 0.1247(2) 0.91933(17) 0.0293(7) Uani 1 1 d .
H8A H 1.2283 0.0637 0.9083 0.035 Uiso 1 1 calc R
H8B H 1.2328 0.1852 0.9253 0.035 Uiso 1 1 calc R
C9 C 1.1568(3) 0.0421(2) 1.05823(18) 0.0266(7) Uani 1 1 d .
H9A H 1.2858 0.0773 1.0651 0.032 Uiso 1 1 calc R
C10 C 1.1997(4) -0.0691(2) 1.02687(18) 0.0306(7) Uani 1 1 d .
H10A H 1.3284 -0.0688 0.9997 0.037 Uiso 1 1 calc R
H10B H 1.2094 -0.1163 1.0734 0.037 Uiso 1 1 calc R
C11 C 1.0493(4) -0.1114(2) 0.96970(17) 0.0279(7) Uani 1 1 d .
C12 C 0.8876(3) -0.0523(2) 0.95282(17) 0.0242(6) Uani 1 1 d .
C13 C 0.8409(3) 0.0517(2) 0.98775(16) 0.0237(6) Uani 1 1 d .
C14 C 1.0370(3) 0.1073(2) 0.99876(16) 0.0247(6) Uani 1 1 d .
H14A H 1.0112 0.1762 1.0237 0.030 Uiso 1 1 calc R
C15 C 0.7369(3) 0.0441(2) 1.06912(17) 0.0267(6) Uani 1 1 d .
H15A H 0.6982 0.1143 1.0866 0.032 Uiso 1 1 calc R
H15B H 0.6163 0.0027 1.0628 0.032 Uiso 1 1 calc R
C16 C 0.8644(3) -0.0049(2) 1.13354(19) 0.0282(7) Uani 1 1 d .
H16A H 0.7992 0.0016 1.1862 0.034 Uiso 1 1 calc R
H16B H 0.8816 -0.0793 1.1219 0.034 Uiso 1 1 calc R
N17 N 1.0566(3) 0.04565(18) 1.13673(14) 0.0270(6) Uani 1 1 d .
C17 C 1.1743(4) 0.0036(2) 1.20239(18) 0.0355(7) Uani 1 1 d .
H17A H 1.1094 0.0178 1.2535 0.053 Uiso 1 1 calc R
H17B H 1.3038 0.0361 1.2021 0.053 Uiso 1 1 calc R
H17C H 1.1886 -0.0712 1.1955 0.053 Uiso 1 1 calc R

loop_
_atom_site_aniso_label
_atom_site_aniso_U_11
_atom_site_aniso_U_22
_atom_site_aniso_U_33
_atom_site_aniso_U_23
_atom_site_aniso_U_13
_atom_site_aniso_U_12
C1 0.0285(12) 0.0302(16) 0.043(2) -0.0021(13) 0.0053(12) -0.0001(12)
C2 0.0402(14) 0.0340(17) 0.034(2) -0.0066(12) 0.0047(13) -0.0099(14)
C3 0.0387(15) 0.0385(17) 0.030(2) 0.0002(12) -0.0047(13) -0.0118(14)
C4 0.0236(12) 0.0353(16) 0.030(2) 0.0044(11) -0.0028(11) -0.0062(12)
O5 0.0256(9) 0.0381(12) 0.0418(16) 0.0012(9) -0.0139(8) -0.0059(9)
C5 0.0143(10) 0.0357(16) 0.0298(19) -0.0016(12) -0.0018(10) -0.0010(11)
C6 0.0168(11) 0.0307(14) 0.0273(19) -0.0025(11) -0.0005(10) 0.0019(11)
C6A 0.0275(11) 0.0345(15) 0.0259(19) -0.0009(11) -0.0006(11) 0.0058(12)
O6 0.0187(8) 0.0421(11) 0.0301(13) 0.0044(9) -0.0055(7) 0.0023(9)
C7 0.0187(12) 0.0369(17) 0.034(2) 0.0016(12) 0.0070(11) 0.0005(12)
C8 0.0144(10) 0.0374(16) 0.036(2) 0.0021(12) 0.0017(10) -0.0027(11)
C9 0.0139(10) 0.0344(16) 0.031(2) -0.0015(11) -0.0004(10) -0.0013(11)
C10 0.0182(11) 0.0365(16) 0.037(2) -0.0016(12) -0.0034(11) 0.0046(12)
C11 0.0209(11) 0.0316(15) 0.031(2) -0.0002(12) 0.0002(10) -0.0011(11)
C12 0.0188(11) 0.0302(15) 0.0236(18) 0.0023(10) 0.0000(10) -0.0042(11)
C13 0.0105(10) 0.0314(14) 0.0293(19) 0.0016(11) 0.0001(10) -0.0028(10)
C14 0.0122(10) 0.0307(15) 0.0312(19) 0.0009(11) -0.0003(10) -0.0016(11)
C15 0.0138(10) 0.0361(16) 0.030(2) 0.0018(11) 0.0014(10) -0.0015(11)
C16 0.0191(11) 0.0330(16) 0.033(2) 0.0021(12) -0.0007(10) -0.0026(11)
N17 0.0168(10) 0.0376(14) 0.0266(16) 0.0015(9) -0.0045(9) -0.0004(9)
C17 0.0295(12) 0.0496(18) 0.027(2) 0.0049(12) -0.0111(12) 0.0070(14)

loop_
_atom_type_symbol
_atom_type_description
_atom_type_scat_dispersion_real
_atom_type_scat_dispersion_imag
_atom_type_scat_source
C C 0.0181 0.0091 'International Tables Vol C Tables 4.2.6.8 and 6.1.1.4'
H H 0.0000 0.0000 'International Tables Vol C Tables 4.2.6.8 and 6.1.1.4'
N N 0.0311 0.0180 'International Tables Vol C Tables 4.2.6.8 and 6.1.1.4'
O O 0.0492 0.0322 'International Tables Vol C Tables 4.2.6.8 and 6.1.1.4'

loop_
_geom_angle_atom_site_label_1
_geom_angle_atom_site_label_2
_geom_angle_atom_site_label_3
_geom_angle
C2 C1 C11 119.5(3)
C2 C1 H1A 120.3
C11 C1 H1A 120.3
C1 C2 C3 123.0(3)
C1 C2 H2A 118.5
C3 C2 H2A 118.5
C4 C3 C2 116.0(3)
C4 C3 H3A 122.0
C2 C3 H3A 122.0
C12 C4 C3 121.2(3)
C12 C4 O5 111.9(3)
C3 C4 O5 126.6(3)
C4 O5 C5 107.17(19)
O5 C5 C6 110.7(2)
O5 C5 C13 106.4(2)
C6 C5 C13 112.8(2)
O5 C5 H5A 109.0
C6 C5 H5A 109.0
C13 C5 H5A 109.0
C6A C6 C5 113.2(2)
C6A C6 C7 111.6(2)
C5 C6 C7 110.5(2)
C6A C6 H6A 107.1
C5 C6 H6A 107.1
C7 C6 H6A 107.1
O6 C6A C6 112.7(2)
O6 C6A H6AA 109.0
C6 C6A H6AA 109.0
O6 C6A H6AB 109.0
C6 C6A H6AB 109.0
H6AA C6A H6AB 107.8
C6A O6 H6B 109.5
C6 C7 C8 113.3(2)
C6 C7 H7A 108.9
C8 C7 H7A 108.9
C6 C7 H7B 108.9
C8 C7 H7B 108.9
H7A C7 H7B 107.7
C14 C8 C7 114.1(2)
C14 C8 H8A 108.7
C7 C8 H8A 108.7
C14 C8 H8B 108.7
C7 C8 H8B 108.7
H8A C8 H8B 107.6
N17 C9 C14 107.91(19)
N17 C9 C10 114.4(2)
C14 C9 C10 112.9(2)
N17 C9 H9A 107.0
C14 C9 H9A 107.0
C10 C9 H9A 107.0
C11 C10 C9 114.8(2)
C11 C10 H10A 108.6
C9 C10 H10A 108.6
C11 C10 H10B 108.6
C9 C10 H10B 108.6
H10A C10 H10B 107.5
C12 C11 C1 117.2(3)
C12 C11 C10 118.5(2)
C1 C11 C10 124.0(2)
C11 C12 C4 122.4(3)
C11 C12 C13 126.2(2)
C4 C12 C13 110.3(2)
C12 C13 C15 112.7(2)
C12 C13 C14 106.33(19)
C15 C13 C14 109.2(2)
C12 C13 C5 101.1(2)
C15 C13 C5 111.33(19)
C14 C13 C5 115.9(2)
C13 C14 C8 112.8(2)
C13 C14 C9 106.6(2)
C8 C14 C9 112.4(2)
C13 C14 H14A 108.3
C8 C14 H14A 108.3
C9 C14 H14A 108.3
C16 C15 C13 112.7(2)
C16 C15 H15A 109.1
C13 C15 H15A 109.1
C16 C15 H15B 109.1
C13 C15 H15B 109.1
H15A C15 H15B 107.8
N17 C16 C15 110.7(2)
N17 C16 H16A 109.5
C15 C16 H16A 109.5
N17 C16 H16B 109.5
C15 C16 H16B 109.5
H16A C16 H16B 108.1
C17 N17 C16 110.7(2)
C17 N17 C9 113.4(2)
C16 N17 C9 111.6(2)
N17 C17 H17A 109.5
N17 C17 H17B 109.5
H17A C17 H17B 109.5
N17 C17 H17C 109.5
H17A C17 H17C 109.5
H17B C17 H17C 109.5

loop_
_geom_bond_atom_site_label_1
_geom_bond_atom_site_label_2
_geom_bond_distance
C1 C2 1.385(4)
C1 C11 1.404(4)
C1 H1A 0.9500
C2 C3 1.399(4)
C2 H2A 0.9500
C3 C4 1.381(4)
C3 H3A 0.9500
C4 C12 1.382(4)
C4 O5 1.381(3)
O5 C5 1.484(3)
C5 C6 1.530(4)
C5 C13 1.541(3)
C5 H5A 1.0000
C6 C6A 1.522(4)
C6 C7 1.533(3)
C6 H6A 1.0000
C6A O6 1.422(3)
C6A H6AA 0.9900
C6A H6AB 0.9900
O6 H6B 0.8400
C7 C8 1.535(4)
C7 H7A 0.9900
C7 H7B 0.9900
C8 C14 1.536(4)
C8 H8A 0.9900
C8 H8B 0.9900
C9 N17 1.480(4)
C9 C14 1.540(4)
C9 C10 1.559(4)
C9 H9A 1.0000
C10 C11 1.507(4)
C10 H10A 0.9900
C10 H10B 0.9900
C11 C12 1.374(4)
C12 C13 1.501(4)
C13 C15 1.537(4)
C13 C14 1.534(3)
C14 H14A 1.0000
C15 C16 1.524(4)
C15 H15A 0.9900
C15 H15B 0.9900
C16 N17 1.469(3)
C16 H16A 0.9900
C16 H16B 0.9900
N17 C17 1.465(3)
C17 H17A 0.9800
C17 H17B 0.9800
C17 H17C 0.9800

loop_
_geom_torsion_atom_site_label_1
_geom_torsion_atom_site_label_2
_geom_torsion_atom_site_label_3
_geom_torsion_atom_site_label_4
_geom_torsion
C11 C1 C2 C3 3.8(4)
C1 C2 C3 C4 -3.0(4)
C2 C3 C4 C12 -3.1(4)
C2 C3 C4 O5 171.6(3)
C12 C4 O5 C5 9.1(3)
C3 C4 O5 C5 -166.0(3)
C4 O5 C5 C6 106.4(2)
C4 O5 C5 C13 -16.5(3)
O5 C5 C6 C6A 50.8(3)
C13 C5 C6 C6A 169.9(2)
O5 C5 C6 C7 -75.2(3)
C13 C5 C6 C7 43.9(3)
C5 C6 C6A O6 58.2(3)
C7 C6 C6A O6 -176.4(2)
C6A C6 C7 C8 172.4(2)
C5 C6 C7 C8 -60.8(3)
C6 C7 C8 C14 20.5(3)
N17 C9 C10 C11 95.7(3)
C14 C9 C10 C11 -28.3(3)
C2 C1 C11 C12 1.5(4)
C2 C1 C11 C10 -171.2(3)
C9 C10 C11 C12 -2.5(4)
C9 C10 C11 C1 170.1(3)
C1 C11 C12 C4 -7.6(4)
C10 C11 C12 C4 165.5(3)
C1 C11 C12 C13 -174.8(3)
C10 C11 C12 C13 -1.7(4)
C3 C4 C12 C11 8.6(4)
O5 C4 C12 C11 -166.8(2)
C3 C4 C12 C13 177.7(2)
O5 C4 C12 C13 2.3(3)
C11 C12 C13 C15 -84.4(3)
C4 C12 C13 C15 107.0(2)
C11 C12 C13 C14 35.1(4)
C4 C12 C13 C14 -133.4(2)
C11 C12 C13 C5 156.6(3)
C4 C12 C13 C5 -11.9(3)
O5 C5 C13 C12 16.7(2)
C6 C5 C13 C12 -104.8(2)
O5 C5 C13 C15 -103.2(2)
C6 C5 C13 C15 135.3(2)
O5 C5 C13 C14 131.2(2)
C6 C5 C13 C14 9.7(3)
C12 C13 C14 C8 61.9(3)
C15 C13 C14 C8 -176.2(2)
C5 C13 C14 C8 -49.5(3)
C12 C13 C14 C9 -61.8(3)
C15 C13 C14 C9 60.0(3)
C5 C13 C14 C9 -173.3(2)
C7 C8 C14 C13 32.9(3)
C7 C8 C14 C9 153.3(2)
N17 C9 C14 C13 -65.9(3)
C10 C9 C14 C13 61.6(3)
N17 C9 C14 C8 170.0(2)
C10 C9 C14 C8 -62.4(3)
C12 C13 C15 C16 64.3(3)
C14 C13 C15 C16 -53.6(3)
C5 C13 C15 C16 177.1(2)
C13 C15 C16 N17 50.7(3)
C15 C16 N17 C17 176.0(2)
C15 C16 N17 C9 -56.7(3)
C14 C9 N17 C17 -168.8(2)
C10 C9 N17 C17 64.6(3)
C14 C9 N17 C16 65.4(3)
C10 C9 N17 C16 -61.3(3)
